data_1548220
loop_
_publ_author_name
'Hao-Long Zhou'
'Yue-Biao Zhang'
'Jie-Peng Zhang'
'Xiao-Ming Chen'

_publ_section_title
;
 Supramolecular-jack-like guest in ultramicroporous crystal for
 exceptional thermal expansion behaviour
;
_journal_name_full 'Nature Communications'
_journal_page_first 6917
_journal_paper_doi 10.1038/ncomms7917
_journal_volume 6
_journal_year 2015
_chemical_formula_sum 'C28 H25 Cd N3 O5'
_chemical_formula_weight 595.91
_space_group_IT_number 14
_symmetry_cell_setting monoclinic
_symmetry_space_group_name_Hall '-P 2ybc'
_symmetry_space_group_name_H-M 'P 1 21/c 1'
_atom_sites_solution_hydrogens geom
_atom_sites_solution_primary direct
_atom_sites_solution_secondary difmap
_cell_angle_alpha 90.00
_cell_angle_beta 96.8477(17)
_cell_angle_gamma 90.00
_cell_formula_units_Z 4
_cell_length_a 9.72700(18)
_cell_length_b 17.0204(3)
_cell_length_c 15.2959(2)
_cell_measurement_reflns_used 4731
_cell_measurement_temperature 112(2)
_cell_measurement_theta_max 73.2410
_cell_measurement_theta_min 5.1910
_cell_volume 2514.29(7)
_computing_cell_refinement
;
CrysAlisPro, Agilent Technologies,
Version 1.171.36.32 (release 02-08-2013 CrysAlis171 .NET)
(compiled Aug  2 2013,16:46:58)
;
_computing_data_collection
;
CrysAlisPro, Agilent Technologies,
Version 1.171.36.32 (release 02-08-2013 CrysAlis171 .NET)
(compiled Aug  2 2013,16:46:58)
;
_computing_data_reduction
;
CrysAlisPro, Agilent Technologies,
Version 1.171.36.32 (release 02-08-2013 CrysAlis171 .NET)
(compiled Aug  2 2013,16:46:58)
;
_computing_molecular_graphics 'SHELXTL v6.12 (Bruker AXS, 2001)'
_computing_publication_material 'Diamond v3.2 (Crystal Impact GbR, 2012)'
_computing_structure_refinement 'SHELXL-97 (Sheldrick, 1997)'
_computing_structure_solution 'SHELXS-97 (Sheldrick, 1990)'
_diffrn_ambient_temperature 112(2)
_diffrn_measured_fraction_theta_full 0.988
_diffrn_measured_fraction_theta_max 0.988
_diffrn_measurement_device_type 'SuperNova, Dual, Cu at zero, Atlas'
_diffrn_measurement_method '/w scans'
_diffrn_radiation_monochromator graphite
_diffrn_radiation_source 'SuperNova (Cu) X-ray Source'
_diffrn_radiation_type CuK\a
_diffrn_radiation_wavelength 1.54184
_diffrn_reflns_av_R_equivalents 0.0204
_diffrn_reflns_av_unetI/netI 0.0291
_diffrn_reflns_limit_h_max 7
_diffrn_reflns_limit_h_min -11
_diffrn_reflns_limit_k_max 20
_diffrn_reflns_limit_k_min -19
_diffrn_reflns_limit_l_max 18
_diffrn_reflns_limit_l_min -18
_diffrn_reflns_number 8148
_diffrn_reflns_theta_full 69.98
_diffrn_reflns_theta_max 69.98
_diffrn_reflns_theta_min 3.90
_exptl_absorpt_coefficient_mu 7.330
_exptl_absorpt_correction_T_max 0.5277
_exptl_absorpt_correction_T_min 0.3521
_exptl_absorpt_correction_type multi-scan
_exptl_absorpt_process_details
;
CrysAlisPro, Agilent Technologies,
Version 1.171.36.32 (release 02-08-2013 CrysAlis171 .NET)
(compiled Aug  2 2013,16:46:58)
Empirical absorption correction using spherical harmonics,
 implemented in SCALE3 ABSPACK scaling algorithm.
;
_exptl_crystal_colour colourless
_exptl_crystal_density_diffrn 1.574
_exptl_crystal_density_method 'not measured'
_exptl_crystal_description block
_exptl_crystal_F_000 1208
_exptl_crystal_size_max 0.18
_exptl_crystal_size_mid 0.10
_exptl_crystal_size_min 0.10
_refine_diff_density_max 1.043
_refine_diff_density_min -1.076
_refine_diff_density_rms 0.082
_refine_ls_extinction_method none
_refine_ls_goodness_of_fit_ref 1.060
_refine_ls_hydrogen_treatment constr
_refine_ls_matrix_type full
_refine_ls_number_parameters 337
_refine_ls_number_reflns 4712
_refine_ls_number_restraints 0
_refine_ls_restrained_S_all 1.060
_refine_ls_R_factor_all 0.0351
_refine_ls_R_factor_gt 0.0315
_refine_ls_shift/su_max 0.001
_refine_ls_shift/su_mean 0.000
_refine_ls_structure_factor_coef Fsqd
_refine_ls_weighting_details 'calc w=1/[\s^2^(Fo^2^)+(0.0439P)^2^+2.5587P] where P=(Fo^2^+2Fc^2^)/3'
_refine_ls_weighting_scheme calc
_refine_ls_wR_factor_gt 0.0798
_refine_ls_wR_factor_ref 0.0827
_reflns_number_gt 4331
_reflns_number_total 4712
_reflns_threshold_expression >2sigma(I)
_cod_data_source_file 5.cif
_cod_data_source_block 5
_cod_depositor_comments
;
The following automatic conversions were performed:

'_symmetry_cell_setting' value 'Monoclinic' changed to 'monoclinic'
according to the built-in table from CIF Core dictionary named
'cif_core.dic' version 2.4.1 from 2010-06-29.

Automatic conversion script
Id: cif_fix_values 5376 2017-05-30 11:51:03Z andrius 
;
_cod_original_cell_volume 2514.28(8)
_cod_original_sg_symbol_H-M P2(1)/c
_cod_database_code 1548220

loop_
_symmetry_equiv_pos_as_xyz
'x, y, z'
'-x, y+1/2, -z+1/2'
'-x, -y, -z'
'x, -y-1/2, z-1/2'

loop_
_atom_site_label
_atom_site_type_symbol
_atom_site_fract_x
_atom_site_fract_y
_atom_site_fract_z
_atom_site_U_iso_or_equiv
_atom_site_adp_type
_atom_site_occupancy
_atom_site_symmetry_multiplicity
_atom_site_calc_flag
_atom_site_refinement_flags
_atom_site_disorder_assembly
_atom_site_disorder_group
Cd1 Cd 0.866857(19) 0.580263(11) 0.519318(12) 0.01705(8) Uani 1 1 d . . .
O1 O 0.7446(2) 0.53890(13) 0.38993(13) 0.0237(4) Uani 1 1 d . . .
O3 O 0.6838(2) 0.66776(13) 0.53282(13) 0.0256(5) Uani 1 1 d . . .
O4 O 0.8455(2) 0.66152(13) 0.64735(13) 0.0242(5) Uani 1 1 d . . .
O2 O 0.9313(2) 0.46602(14) 0.40116(14) 0.0268(5) Uani 1 1 d . . .
N1 N 0.9966(3) 0.16606(15) 0.04835(16) 0.0220(5) Uani 1 1 d . . .
N2 N 0.2445(3) 0.98427(15) 0.90926(16) 0.0213(5) Uani 1 1 d . . .
C1 C 0.8138(3) 0.48267(17) 0.36599(18) 0.0192(6) Uani 1 1 d . . .
C2 C 0.7469(3) 0.43295(18) 0.29057(19) 0.0224(6) Uani 1 1 d . . .
C3 C 0.8232(3) 0.37753(18) 0.25005(19) 0.0212(6) Uani 1 1 d . . .
H3 H 0.9178 0.3693 0.2715 0.025 Uiso 1 1 calc R . .
C4 C 0.7625(3) 0.33374(18) 0.1781(2) 0.0235(6) Uani 1 1 d . . .
C5 C 0.6215(3) 0.3455(2) 0.1489(2) 0.0285(7) Uani 1 1 d . . .
H5 H 0.5785 0.3162 0.1003 0.034 Uiso 1 1 calc R . .
C6 C 0.5442(3) 0.3996(2) 0.1907(2) 0.0312(7) Uani 1 1 d . . .
H6 H 0.4485 0.4062 0.1712 0.037 Uiso 1 1 calc R . .
C7 C 0.6064(3) 0.4441(2) 0.2608(2) 0.0280(7) Uani 1 1 d . . .
H7 H 0.5539 0.4819 0.2883 0.034 Uiso 1 1 calc R . .
C8 C 1.0133(3) 0.17459(19) 0.1357(2) 0.0272(7) Uani 1 1 d . . .
H8 H 1.0793 0.1421 0.1692 0.033 Uiso 1 1 calc R . .
C9 C 0.9405(3) 0.22767(19) 0.1804(2) 0.0270(7) Uani 1 1 d . . .
H9 H 0.9564 0.2310 0.2428 0.032 Uiso 1 1 calc R . .
C10 C 0.8435(3) 0.27636(18) 0.13300(19) 0.0222(6) Uani 1 1 d . . .
C11 C 0.8258(3) 0.2673(2) 0.0417(2) 0.0270(7) Uani 1 1 d . . .
H11 H 0.7604 0.2990 0.0067 0.032 Uiso 1 1 calc R . .
C12 C 0.9020(4) 0.2131(2) 0.0023(2) 0.0285(7) Uani 1 1 d . . .
H12 H 0.8879 0.2083 -0.0600 0.034 Uiso 1 1 calc R . .
C13 C 0.7291(3) 0.68460(17) 0.61153(19) 0.0209(6) Uani 1 1 d . . .
C14 C 0.6408(3) 0.73380(18) 0.66350(19) 0.0216(6) Uani 1 1 d . . .
C15 C 0.5102(4) 0.7596(2) 0.6272(2) 0.0333(8) Uani 1 1 d . . .
H15 H 0.4752 0.7443 0.5690 0.040 Uiso 1 1 calc R . .
C16 C 0.4312(3) 0.8072(2) 0.6749(2) 0.0322(8) Uani 1 1 d . . .
H16 H 0.3427 0.8243 0.6488 0.039 Uiso 1 1 calc R . .
C17 C 0.4793(3) 0.83037(17) 0.76071(19) 0.0203(6) Uani 1 1 d . . .
C18 C 0.6090(3) 0.8026(2) 0.7974(2) 0.0265(7) Uani 1 1 d . . .
H18 H 0.6439 0.8169 0.8559 0.032 Uiso 1 1 calc R . .
C19 C 0.6867(3) 0.7548(2) 0.7497(2) 0.0271(7) Uani 1 1 d . . .
H19 H 0.7736 0.7358 0.7763 0.033 Uiso 1 1 calc R . .
C20 C 0.2154(3) 0.9763(2) 0.8220(2) 0.0281(7) Uani 1 1 d . . .
H20 H 0.1406 1.0059 0.7931 0.034 Uiso 1 1 calc R . .
C21 C 0.2869(3) 0.92782(19) 0.7715(2) 0.0253(7) Uani 1 1 d . . .
H21 H 0.2621 0.9252 0.7096 0.030 Uiso 1 1 calc R . .
C22 C 0.3966(3) 0.88240(17) 0.81185(19) 0.0195(6) Uani 1 1 d . . .
C23 C 0.4252(3) 0.8900(2) 0.90286(19) 0.0247(6) Uani 1 1 d . . .
H23 H 0.4977 0.8600 0.9338 0.030 Uiso 1 1 calc R . .
C24 C 0.3498(3) 0.9401(2) 0.94801(19) 0.0248(6) Uani 1 1 d . . .
H24 H 0.3727 0.9442 1.0100 0.030 Uiso 1 1 calc R . .
O5 O 0.7951(4) 0.44649(16) -0.05356(18) 0.0522(8) Uani 1 1 d . . .
N3 N 0.7790(5) 0.5694(2) -0.0066(3) 0.0577(10) Uani 1 1 d . . .
C25 C 0.8325(5) 0.5159(3) -0.0554(3) 0.0465(10) Uani 1 1 d . . .
C26 C 0.9353(5) 0.5460(3) -0.1136(3) 0.0471(10) Uani 1 1 d . . .
H26A H 0.9720 0.5019 -0.1448 0.071 Uiso 1 1 calc R . .
H26B H 1.0115 0.5725 -0.0774 0.071 Uiso 1 1 calc R . .
H26C H 0.8895 0.5832 -0.1564 0.071 Uiso 1 1 calc R . .
C27 C 0.6793(6) 0.5439(3) 0.0550(4) 0.0696(15) Uani 1 1 d . . .
H27A H 0.6562 0.4884 0.0448 0.104 Uiso 1 1 calc R . .
H27B H 0.5949 0.5756 0.0448 0.104 Uiso 1 1 calc R . .
H27C H 0.7216 0.5510 0.1160 0.104 Uiso 1 1 calc R . .
C28 C 0.8104(6) 0.6532(3) -0.0053(4) 0.0661(15) Uani 1 1 d . . .
H28A H 0.8696 0.6662 0.0491 0.099 Uiso 1 1 calc R . .
H28B H 0.7241 0.6833 -0.0082 0.099 Uiso 1 1 calc R . .
H28C H 0.8586 0.6664 -0.0561 0.099 Uiso 1 1 calc R . .

loop_
_atom_site_aniso_label
_atom_site_aniso_U_11
_atom_site_aniso_U_22
_atom_site_aniso_U_33
_atom_site_aniso_U_23
_atom_site_aniso_U_13
_atom_site_aniso_U_12
Cd1 0.01956(12) 0.01793(12) 0.01374(11) -0.00103(7) 0.00232(7) -0.00033(7)
O1 0.0259(11) 0.0256(11) 0.0189(10) -0.0042(8) -0.0004(8) 0.0021(9)
O3 0.0288(11) 0.0319(12) 0.0152(10) -0.0071(9) -0.0004(8) 0.0066(9)
O4 0.0217(10) 0.0312(12) 0.0189(10) -0.0074(9) -0.0015(8) 0.0039(9)
O2 0.0249(11) 0.0317(12) 0.0226(11) -0.0014(9) -0.0024(9) -0.0010(9)
N1 0.0214(12) 0.0229(13) 0.0216(12) 0.0025(10) 0.0018(10) 0.0002(10)
N2 0.0200(12) 0.0261(13) 0.0174(11) 0.0020(10) 0.0011(9) 0.0017(10)
C1 0.0258(15) 0.0183(14) 0.0139(12) 0.0048(11) 0.0045(11) -0.0019(11)
C2 0.0247(15) 0.0244(15) 0.0177(14) -0.0001(11) 0.0011(11) -0.0009(12)
C3 0.0214(14) 0.0231(15) 0.0185(13) 0.0002(11) -0.0006(11) 0.0002(11)
C4 0.0256(15) 0.0235(15) 0.0211(14) -0.0007(12) 0.0016(12) 0.0006(12)
C5 0.0272(16) 0.0317(17) 0.0250(15) -0.0077(13) -0.0033(13) -0.0005(13)
C6 0.0218(15) 0.0382(19) 0.0321(17) -0.0099(15) -0.0029(13) 0.0041(14)
C7 0.0255(16) 0.0313(17) 0.0262(16) -0.0061(14) -0.0006(12) 0.0056(13)
C8 0.0298(16) 0.0274(16) 0.0233(15) 0.0000(12) -0.0014(12) 0.0075(13)
C9 0.0306(16) 0.0304(17) 0.0190(14) -0.0018(12) -0.0016(12) 0.0053(13)
C10 0.0234(14) 0.0230(15) 0.0200(14) -0.0015(11) 0.0013(11) -0.0031(12)
C11 0.0300(16) 0.0298(17) 0.0197(14) -0.0026(12) -0.0034(12) 0.0042(13)
C12 0.0328(17) 0.0314(17) 0.0207(14) -0.0036(13) 0.0004(13) 0.0004(14)
C13 0.0234(14) 0.0204(14) 0.0188(13) -0.0030(11) 0.0022(11) 0.0009(12)
C14 0.0224(14) 0.0239(15) 0.0183(14) -0.0037(12) 0.0023(11) 0.0020(12)
C15 0.0322(17) 0.049(2) 0.0165(14) -0.0096(14) -0.0062(13) 0.0145(16)
C16 0.0277(16) 0.047(2) 0.0204(15) -0.0071(14) -0.0047(12) 0.0168(15)
C17 0.0212(14) 0.0226(14) 0.0171(13) -0.0001(11) 0.0019(11) -0.0007(12)
C18 0.0242(15) 0.0352(18) 0.0185(14) -0.0077(13) -0.0047(12) 0.0065(13)
C19 0.0228(15) 0.0346(18) 0.0218(15) -0.0064(13) -0.0062(12) 0.0059(13)
C20 0.0272(16) 0.0370(18) 0.0187(14) -0.0006(13) -0.0026(12) 0.0092(14)
C21 0.0264(16) 0.0319(17) 0.0167(14) -0.0036(12) -0.0010(12) 0.0073(13)
C22 0.0193(14) 0.0210(14) 0.0181(13) -0.0014(11) 0.0017(11) -0.0003(11)
C23 0.0253(15) 0.0309(17) 0.0170(14) 0.0018(12) -0.0008(11) 0.0075(13)
C24 0.0264(16) 0.0335(17) 0.0141(13) 0.0000(12) 0.0005(11) -0.0012(13)
O5 0.086(2) 0.0322(14) 0.0331(14) 0.0031(12) -0.0153(14) -0.0161(15)
N3 0.067(3) 0.043(2) 0.065(3) -0.0028(18) 0.014(2) -0.0034(18)
C25 0.057(3) 0.045(2) 0.0331(19) 0.0026(17) -0.0110(18) -0.0047(19)
C26 0.054(2) 0.052(3) 0.0328(19) 0.0026(18) -0.0048(18) -0.012(2)
C27 0.090(4) 0.060(3) 0.064(3) 0.005(3) 0.032(3) -0.005(3)
C28 0.098(4) 0.039(2) 0.068(3) -0.011(2) 0.038(3) -0.015(3)

loop_
_atom_type_symbol
_atom_type_description
_atom_type_scat_dispersion_real
_atom_type_scat_dispersion_imag
_atom_type_scat_source
Cd Cd 0.1185 4.6533 'International Tables Vol C Tables 4.2.6.8 and 6.1.1.4'
C C 0.0181 0.0091 'International Tables Vol C Tables 4.2.6.8 and 6.1.1.4'
H H 0.0000 0.0000 'International Tables Vol C Tables 4.2.6.8 and 6.1.1.4'
N N 0.0311 0.0180 'International Tables Vol C Tables 4.2.6.8 and 6.1.1.4'
O O 0.0492 0.0322 'International Tables Vol C Tables 4.2.6.8 and 6.1.1.4'

loop_
_geom_angle_atom_site_label_1
_geom_angle_atom_site_label_2
_geom_angle_atom_site_label_3
_geom_angle
_geom_angle_site_symmetry_1
_geom_angle_site_symmetry_3
O1 Cd1 N1 94.26(8) . 2_755
O1 Cd1 N2 88.10(8) . 2_646
N1 Cd1 N2 172.53(9) 2_755 2_646
O1 Cd1 O2 131.84(8) . 3_766
N1 Cd1 O2 87.35(8) 2_755 3_766
N2 Cd1 O2 85.80(8) 2_646 3_766
O1 Cd1 O3 87.14(7) . .
N1 Cd1 O3 96.97(9) 2_755 .
N2 Cd1 O3 90.22(8) 2_646 .
O2 Cd1 O3 140.52(7) 3_766 .
O1 Cd1 O4 141.77(7) . .
N1 Cd1 O4 96.36(8) 2_755 .
N2 Cd1 O4 86.06(8) 2_646 .
O2 Cd1 O4 85.34(7) 3_766 .
O3 Cd1 O4 55.19(7) . .
O1 Cd1 C13 114.28(8) . .
N1 Cd1 C13 99.52(9) 2_755 .
N2 Cd1 C13 85.92(9) 2_646 .
O2 Cd1 C13 112.85(8) 3_766 .
O3 Cd1 C13 27.69(8) . .
O4 Cd1 C13 27.62(8) . .
C1 O1 Cd1 104.22(18) . .
C13 O3 Cd1 92.61(17) . .
C13 O4 Cd1 89.17(17) . .
C1 O2 Cd1 170.4(2) . 3_766
C8 N1 C12 116.8(3) . .
C8 N1 Cd1 120.8(2) . 2_745
C12 N1 Cd1 122.3(2) . 2_745
C20 N2 C24 116.2(3) . .
C20 N2 Cd1 119.3(2) . 2_656
C24 N2 Cd1 124.1(2) . 2_656
O2 C1 O1 123.4(3) . .
O2 C1 C2 119.6(3) . .
O1 C1 C2 117.0(3) . .
C3 C2 C7 119.9(3) . .
C3 C2 C1 121.0(3) . .
C7 C2 C1 119.1(3) . .
C2 C3 C4 120.9(3) . .
C3 C4 C5 118.5(3) . .
C3 C4 C10 121.4(3) . .
C5 C4 C10 120.0(3) . .
C6 C5 C4 120.6(3) . .
C7 C6 C5 120.4(3) . .
C6 C7 C2 119.6(3) . .
N1 C8 C9 124.0(3) . .
C8 C9 C10 119.2(3) . .
C9 C10 C11 116.8(3) . .
C9 C10 C4 121.1(3) . .
C11 C10 C4 122.2(3) . .
C12 C11 C10 120.5(3) . .
N1 C12 C11 122.7(3) . .
O4 C13 O3 122.4(3) . .
O4 C13 C14 119.1(3) . .
O3 C13 C14 118.4(3) . .
O4 C13 Cd1 63.20(15) . .
O3 C13 Cd1 59.69(15) . .
C14 C13 Cd1 172.8(2) . .
C19 C14 C15 118.2(3) . .
C19 C14 C13 120.6(3) . .
C15 C14 C13 121.2(3) . .
C16 C15 C14 120.7(3) . .
C15 C16 C17 121.1(3) . .
C16 C17 C18 117.8(3) . .
C16 C17 C22 121.6(3) . .
C18 C17 C22 120.7(3) . .
C19 C18 C17 120.8(3) . .
C18 C19 C14 121.4(3) . .
N2 C20 C21 124.1(3) . .
C20 C21 C22 119.6(3) . .
C23 C22 C21 116.1(3) . .
C23 C22 C17 121.8(3) . .
C21 C22 C17 122.1(3) . .
C24 C23 C22 120.5(3) . .
N2 C24 C23 123.5(3) . .
C25 N3 C28 125.8(4) . .
C25 N3 C27 118.9(4) . .
C28 N3 C27 115.3(4) . .
O5 C25 N3 120.6(4) . .
O5 C25 C26 123.8(4) . .
N3 C25 C26 115.7(4) . .

loop_
_geom_bond_atom_site_label_1
_geom_bond_atom_site_label_2
_geom_bond_distance
_geom_bond_site_symmetry_2
Cd1 O1 2.295(2) .
Cd1 N1 2.301(3) 2_755
Cd1 N2 2.306(3) 2_646
Cd1 O2 2.321(2) 3_766
Cd1 O3 2.349(2) .
Cd1 O4 2.426(2) .
Cd1 C13 2.718(3) .
O1 C1 1.250(4) .
O3 C13 1.265(4) .
O4 C13 1.260(4) .
O2 C1 1.237(4) .
O2 Cd1 2.321(2) 3_766
N1 C8 1.335(4) .
N1 C12 1.353(4) .
N1 Cd1 2.301(3) 2_745
N2 C20 1.338(4) .
N2 C24 1.349(4) .
N2 Cd1 2.306(3) 2_656
C1 C2 1.514(4) .
C2 C3 1.391(4) .
C2 C7 1.401(4) .
C3 C4 1.400(4) .
C4 C5 1.406(4) .
C4 C10 1.476(4) .
C5 C6 1.391(5) .
C6 C7 1.391(5) .
C8 C9 1.378(4) .
C9 C10 1.393(4) .
C10 C11 1.395(4) .
C11 C12 1.368(5) .
C13 C14 1.495(4) .
C14 C19 1.387(4) .
C14 C15 1.395(4) .
C15 C16 1.383(5) .
C16 C17 1.397(4) .
C17 C18 1.401(4) .
C17 C22 1.481(4) .
C18 C19 1.378(4) .
C20 C21 1.374(4) .
C21 C22 1.400(4) .
C22 C23 1.393(4) .
C23 C24 1.366(5) .
O5 C25 1.237(5) .
N3 C25 1.323(6) .
N3 C28 1.458(6) .
N3 C27 1.494(6) .
C25 C26 1.506(6) .
